data_4025955
loop_
_publ_author_name
'Francisco Ot\'on'
'Raphael Pfattner'
'Neil S. Oxtoby'
'Marta Mas-Torrent'
'Klaus Wurst'
'Xavier Fontrodona'
'Yoann Olivier'
'J\'er\^ome Cornil'
'Jaume Veciana'
'Concepci\'o Rovira'

_publ_section_title
;
 Benzodicarbomethoxytetrathiafulvalene Derivatives as Soluble Organic
 Semiconductors
;
_journal_name_full 'Journal of Organic Chemistry'
_journal_page_first 154
_journal_page_last 163
_journal_paper_doi 10.1021/jo101817j
_journal_volume 76
_journal_year 2011
_chemical_formula_moiety 'C23 H12 F3 N O6 S4 '
_chemical_formula_sum 'C23 H12 F3 N O6 S4'
_chemical_formula_weight 583.62
_chemical_name_systematic
; 
 ? 
;
_space_group_IT_number 2
_symmetry_cell_setting triclinic
_symmetry_space_group_name_Hall '-P 1'
_symmetry_space_group_name_H-M 'P -1'
_atom_sites_solution_hydrogens geom
_atom_sites_solution_primary direct
_atom_sites_solution_secondary difmap
_audit_creation_method SHELXL-97
_cell_angle_alpha 85.534(3)
_cell_angle_beta 78.675(3)
_cell_angle_gamma 76.174(3)
_cell_formula_units_Z 2
_cell_length_a 7.9267(15)
_cell_length_b 8.4428(16)
_cell_length_c 18.761(3)
_cell_measurement_temperature 300(2)
_cell_volume 1194.8(4)
_computing_cell_refinement 'BRUKER SMART'
_computing_data_collection 'BRUKER SMART'
_computing_data_reduction 'BRUKER SAINT+'
_computing_structure_refinement 'SHELXL-97 (Sheldrick, 1997)'
_computing_structure_solution 'SHELXS-97 (Sheldrick, 1990)'
_diffrn_ambient_temperature 300(2)
_diffrn_measured_fraction_theta_full 0.969
_diffrn_measured_fraction_theta_max 0.969
_diffrn_measurement_device_type 'CCD area detector'
_diffrn_measurement_method 'phi and omega scans'
_diffrn_radiation_monochromator graphite
_diffrn_radiation_source 'fine-focus sealed tube'
_diffrn_radiation_type MoK\a
_diffrn_radiation_wavelength 0.71073
_diffrn_reflns_av_R_equivalents 0.0410
_diffrn_reflns_av_sigmaI/netI 0.0514
_diffrn_reflns_limit_h_max 10
_diffrn_reflns_limit_h_min -10
_diffrn_reflns_limit_k_max 11
_diffrn_reflns_limit_k_min -11
_diffrn_reflns_limit_l_max 24
_diffrn_reflns_limit_l_min -24
_diffrn_reflns_number 18470
_diffrn_reflns_theta_full 28.26
_diffrn_reflns_theta_max 28.26
_diffrn_reflns_theta_min 2.22
_exptl_absorpt_coefficient_mu 0.464
_exptl_absorpt_correction_T_max 0.870
_exptl_absorpt_correction_T_min 0.846
_exptl_absorpt_correction_type multi-scan
_exptl_absorpt_process_details '(SADABS; Sheldrick, 2002)'
_exptl_crystal_colour yellow
_exptl_crystal_density_diffrn 1.622
_exptl_crystal_description block
_exptl_crystal_F_000 592
_exptl_crystal_size_max 0.8
_exptl_crystal_size_mid 0.2
_exptl_crystal_size_min 0.05
_refine_diff_density_max 0.767
_refine_diff_density_min -0.666
_refine_diff_density_rms 0.066
_refine_ls_extinction_method none
_refine_ls_goodness_of_fit_ref 1.049
_refine_ls_hydrogen_treatment constr
_refine_ls_matrix_type full
_refine_ls_number_parameters 336
_refine_ls_number_reflns 5742
_refine_ls_number_restraints 0
_refine_ls_restrained_S_all 1.049
_refine_ls_R_factor_all 0.0984
_refine_ls_R_factor_gt 0.0542
_refine_ls_shift/su_max 0.002
_refine_ls_shift/su_mean 0.000
_refine_ls_structure_factor_coef Fsqd
_refine_ls_weighting_details 'calc w=1/[\s^2^(Fo^2^)+(0.0713P)^2^+0.7418P] where P=(Fo^2^+2Fc^2^)/3'
_refine_ls_weighting_scheme calc
_refine_ls_wR_factor_gt 0.1429
_refine_ls_wR_factor_ref 0.1630
_reflns_number_gt 3419
_reflns_number_total 5742
_reflns_threshold_expression >2sigma(I)
_cod_data_source_file jo101817j_si_003.cif
_cod_data_source_block fov51
_cod_original_formula_sum 'C23 H12 F3 N O6 S4 '
_cod_database_code 4025955

loop_
_symmetry_equiv_pos_as_xyz
'x, y, z'
'-x, -y, -z'

loop_
_atom_site_label
_atom_site_type_symbol
_atom_site_fract_x
_atom_site_fract_y
_atom_site_fract_z
_atom_site_U_iso_or_equiv
_atom_site_adp_type
_atom_site_occupancy
_atom_site_symmetry_multiplicity
_atom_site_calc_flag
_atom_site_refinement_flags
S1 S 0.79310(11) 0.61063(11) -0.12283(5) 0.0478(2) Uani 1 1 d .
S2 S 0.54454(11) 0.46167(11) -0.17989(5) 0.0468(2) Uani 1 1 d .
S3 S 0.47626(11) 0.78491(11) 0.00093(5) 0.0475(2) Uani 1 1 d .
S4 S 0.22316(11) 0.64478(11) -0.05770(5) 0.0471(2) Uani 1 1 d .
F1 F -0.7227(6) 1.2790(10) 0.5132(3) 0.246(4) Uani 1 1 d .
F2 F -0.8885(8) 1.3698(8) 0.4483(2) 0.266(4) Uani 1 1 d .
F3 F -0.8558(10) 1.1500(8) 0.4870(4) 0.273(4) Uani 1 1 d .
O1 O 1.1760(4) 0.4448(5) -0.19894(17) 0.0923(11) Uani 1 1 d .
O2 O 1.0852(3) 0.5278(3) -0.30347(14) 0.0623(7) Uani 1 1 d .
O3 O 0.9621(4) 0.2397(4) -0.30763(17) 0.0797(9) Uani 1 1 d .
O4 O 0.6846(4) 0.3284(4) -0.32410(15) 0.0790(9) Uani 1 1 d .
O5 O -0.0189(3) 1.1256(3) 0.24178(14) 0.0620(7) Uani 1 1 d .
O6 O -0.4077(3) 0.9068(3) 0.15094(14) 0.0585(7) Uani 1 1 d .
N1 N -0.2477(3) 1.0242(3) 0.21491(14) 0.0429(6) Uani 1 1 d .
C1 C 0.8731(4) 0.5003(4) -0.20190(17) 0.0420(7) Uani 1 1 d .
C2 C 0.7618(4) 0.4311(4) -0.22736(17) 0.0411(7) Uani 1 1 d .
C3 C 0.5744(4) 0.5879(4) -0.11537(17) 0.0399(7) Uani 1 1 d .
C4 C 1.0634(4) 0.4855(4) -0.2340(2) 0.0474(8) Uani 1 1 d .
C5 C 1.2676(5) 0.5038(7) -0.3412(3) 0.0916(16) Uani 1 1 d .
H5A H 1.2703 0.5282 -0.3922 0.137 Uiso 1 1 calc R
H5B H 1.3283 0.3924 -0.3342 0.137 Uiso 1 1 calc R
H5C H 1.3248 0.5749 -0.3221 0.137 Uiso 1 1 calc R
C6 C 0.8171(4) 0.3226(4) -0.29034(19) 0.0469(8) Uani 1 1 d .
C7 C 0.7232(7) 0.2244(7) -0.3860(3) 0.111(2) Uani 1 1 d .
H7A H 0.7871 0.1176 -0.3734 0.166 Uiso 1 1 calc R
H7B H 0.7935 0.2701 -0.4263 0.166 Uiso 1 1 calc R
H7C H 0.6146 0.2167 -0.3993 0.166 Uiso 1 1 calc R
C8 C 0.4424(4) 0.6632(4) -0.06406(17) 0.0397(7) Uani 1 1 d .
C9 C 0.2557(4) 0.8346(4) 0.04573(17) 0.0391(7) Uani 1 1 d .
C10 C 0.2003(4) 0.9303(4) 0.10651(17) 0.0410(7) Uani 1 1 d .
H10A H 0.2786 0.9744 0.1253 0.049 Uiso 1 1 calc R
C11 C 0.0235(4) 0.9571(4) 0.13779(17) 0.0391(7) Uani 1 1 d .
C12 C -0.0942(4) 0.8916(4) 0.11027(17) 0.0387(7) Uani 1 1 d .
C13 C -0.0408(4) 0.7963(4) 0.05001(17) 0.0413(7) Uani 1 1 d .
H13A H -0.1201 0.7521 0.0319 0.050 Uiso 1 1 calc R
C14 C 0.1361(4) 0.7688(4) 0.01733(17) 0.0389(7) Uani 1 1 d .
C15 C -0.0728(4) 1.0472(4) 0.20399(18) 0.0445(8) Uani 1 1 d .
C16 C -0.2705(4) 0.9368(4) 0.15781(18) 0.0435(8) Uani 1 1 d .
C17 C -0.3806(4) 1.0803(4) 0.27647(18) 0.0448(8) Uani 1 1 d .
C18 C -0.3366(5) 1.0694(5) 0.34448(19) 0.0575(10) Uani 1 1 d .
H18A H -0.2213 1.0232 0.3506 0.069 Uiso 1 1 calc R
C19 C -0.4653(5) 1.1276(5) 0.4033(2) 0.0659(11) Uani 1 1 d .
H19A H -0.4355 1.1232 0.4491 0.079 Uiso 1 1 calc R
C20 C -0.6370(5) 1.1920(5) 0.3950(2) 0.0623(11) Uani 1 1 d .
C21 C -0.6831(5) 1.1983(5) 0.3275(2) 0.0609(10) Uani 1 1 d .
H21A H -0.7998 1.2397 0.3221 0.073 Uiso 1 1 calc R
C22 C -0.5542(5) 1.1424(4) 0.2678(2) 0.0537(9) Uani 1 1 d .
H22A H -0.5841 1.1466 0.2220 0.064 Uiso 1 1 calc R
C23 C -0.7720(8) 1.2548(9) 0.4575(3) 0.1007(18) Uani 1 1 d .

loop_
_atom_site_aniso_label
_atom_site_aniso_U_11
_atom_site_aniso_U_22
_atom_site_aniso_U_33
_atom_site_aniso_U_23
_atom_site_aniso_U_13
_atom_site_aniso_U_12
S1 0.0376(5) 0.0622(6) 0.0456(5) -0.0154(4) -0.0033(3) -0.0146(4)
S2 0.0355(4) 0.0571(5) 0.0488(5) -0.0165(4) 0.0001(3) -0.0147(4)
S3 0.0355(4) 0.0571(5) 0.0507(5) -0.0192(4) 0.0016(4) -0.0142(4)
S4 0.0381(4) 0.0575(5) 0.0464(5) -0.0196(4) -0.0009(3) -0.0119(4)
F1 0.136(4) 0.447(11) 0.118(3) -0.169(5) 0.009(3) 0.028(5)
F2 0.253(6) 0.275(6) 0.095(3) 0.013(3) 0.059(3) 0.201(5)
F3 0.267(7) 0.274(7) 0.221(6) -0.108(6) 0.191(6) -0.114(6)
O1 0.0451(17) 0.156(3) 0.080(2) 0.020(2) -0.0219(15) -0.0289(19)
O2 0.0407(14) 0.089(2) 0.0523(16) -0.0117(14) 0.0035(11) -0.0132(13)
O3 0.0592(18) 0.0756(19) 0.094(2) -0.0426(17) -0.0102(15) 0.0135(15)
O4 0.0534(17) 0.115(2) 0.0712(19) -0.0545(17) -0.0063(14) -0.0120(16)
O5 0.0530(15) 0.0740(17) 0.0620(16) -0.0307(14) 0.0002(12) -0.0205(13)
O6 0.0353(13) 0.0740(17) 0.0669(17) -0.0202(13) -0.0060(11) -0.0105(12)
N1 0.0350(14) 0.0495(16) 0.0414(15) -0.0098(12) -0.0013(11) -0.0062(12)
C1 0.0348(17) 0.0472(19) 0.0412(18) -0.0070(14) -0.0033(13) -0.0055(14)
C2 0.0335(16) 0.0449(18) 0.0417(18) -0.0074(14) -0.0025(13) -0.0044(13)
C3 0.0360(16) 0.0409(17) 0.0416(18) -0.0052(14) -0.0037(13) -0.0080(13)
C4 0.0330(17) 0.056(2) 0.053(2) -0.0105(17) -0.0049(15) -0.0094(15)
C5 0.049(3) 0.142(5) 0.076(3) -0.025(3) 0.021(2) -0.027(3)
C6 0.0420(19) 0.049(2) 0.049(2) -0.0104(16) -0.0027(15) -0.0117(15)
C7 0.095(4) 0.152(5) 0.095(4) -0.085(4) -0.007(3) -0.028(4)
C8 0.0353(16) 0.0409(17) 0.0426(18) -0.0062(14) -0.0015(13) -0.0113(13)
C9 0.0361(17) 0.0374(17) 0.0414(18) -0.0068(14) -0.0007(13) -0.0073(13)
C10 0.0363(17) 0.0440(18) 0.0447(18) -0.0104(14) -0.0054(13) -0.0118(13)
C11 0.0383(17) 0.0395(17) 0.0381(17) -0.0057(13) -0.0046(13) -0.0070(13)
C12 0.0349(16) 0.0391(17) 0.0408(18) -0.0057(14) -0.0040(13) -0.0066(13)
C13 0.0345(17) 0.0478(19) 0.0440(18) -0.0091(15) -0.0095(13) -0.0097(14)
C14 0.0374(17) 0.0387(17) 0.0393(17) -0.0085(14) -0.0037(13) -0.0068(13)
C15 0.0410(18) 0.0443(18) 0.0463(19) -0.0091(15) -0.0038(14) -0.0069(14)
C16 0.0381(18) 0.0426(18) 0.0471(19) -0.0038(15) -0.0062(14) -0.0046(14)
C17 0.0418(18) 0.0446(18) 0.0412(18) -0.0049(14) 0.0019(14) -0.0034(14)
C18 0.047(2) 0.072(3) 0.048(2) -0.0109(18) -0.0081(16) -0.0006(18)
C19 0.065(3) 0.081(3) 0.044(2) -0.012(2) -0.0049(18) -0.002(2)
C20 0.058(2) 0.060(2) 0.052(2) -0.0048(18) 0.0075(18) 0.0050(18)
C21 0.046(2) 0.063(2) 0.055(2) 0.0005(19) 0.0017(17) 0.0123(17)
C22 0.048(2) 0.055(2) 0.048(2) 0.0020(17) -0.0037(16) 0.0035(16)
C23 0.085(4) 0.126(5) 0.064(3) -0.023(3) 0.024(3) 0.005(3)

loop_
_atom_type_symbol
_atom_type_description
_atom_type_scat_dispersion_real
_atom_type_scat_dispersion_imag
_atom_type_scat_source
C C 0.0033 0.0016 'International Tables Vol C Tables 4.2.6.8 and 6.1.1.4'
H H 0.0000 0.0000 'International Tables Vol C Tables 4.2.6.8 and 6.1.1.4'
F F 0.0171 0.0103 'International Tables Vol C Tables 4.2.6.8 and 6.1.1.4'
N N 0.0061 0.0033 'International Tables Vol C Tables 4.2.6.8 and 6.1.1.4'
O O 0.0106 0.0060 'International Tables Vol C Tables 4.2.6.8 and 6.1.1.4'
S S 0.1246 0.1234 'International Tables Vol C Tables 4.2.6.8 and 6.1.1.4'

loop_
_exptl_crystal_face_index_h
_exptl_crystal_face_index_k
_exptl_crystal_face_index_l
_exptl_crystal_face_perp_dist
2.00 -3.00 0.00 0.1000
-2.00 3.00 0.00 0.1000
-1.00 -1.00 0.00 0.4000
1.00 1.00 0.00 0.4000
0.00 0.00 -1.00 0.0250
0.00 0.00 1.00 0.0250

loop_
_geom_angle_atom_site_label_1
_geom_angle_atom_site_label_2
_geom_angle_atom_site_label_3
_geom_angle
C1 S1 C3 94.41(15)
C2 S2 C3 94.69(15)
C9 S3 C8 95.94(14)
C14 S4 C8 95.41(15)
C4 O2 C5 115.5(3)
C6 O4 C7 115.9(3)
C16 N1 C15 111.0(3)
C16 N1 C17 125.1(3)
C15 N1 C17 123.9(3)
C2 C1 C4 125.4(3)
C2 C1 S1 118.1(2)
C4 C1 S1 116.5(2)
C1 C2 C6 123.4(3)
C1 C2 S2 117.6(2)
C6 C2 S2 118.9(2)
C8 C3 S2 123.4(3)
C8 C3 S1 121.7(2)
S2 C3 S1 114.96(17)
O1 C4 O2 126.2(3)
O1 C4 C1 122.3(3)
O2 C4 C1 111.4(3)
O2 C5 H5A 109.5
O2 C5 H5B 109.5
H5A C5 H5B 109.5
O2 C5 H5C 109.5
H5A C5 H5C 109.5
H5B C5 H5C 109.5
O3 C6 O4 124.5(3)
O3 C6 C2 124.3(3)
O4 C6 C2 111.2(3)
O4 C7 H7A 109.5
O4 C7 H7B 109.5
H7A C7 H7B 109.5
O4 C7 H7C 109.5
H7A C7 H7C 109.5
H7B C7 H7C 109.5
C3 C8 S3 122.6(2)
C3 C8 S4 121.8(3)
S3 C8 S4 115.58(17)
C10 C9 C14 121.2(3)
C10 C9 S3 122.6(2)
C14 C9 S3 116.1(2)
C11 C10 C9 116.9(3)
C11 C10 H10A 121.6
C9 C10 H10A 121.6
C10 C11 C12 122.0(3)
C10 C11 C15 129.4(3)
C12 C11 C15 108.5(3)
C13 C12 C11 121.7(3)
C13 C12 C16 129.7(3)
C11 C12 C16 108.6(3)
C12 C13 C14 117.3(3)
C12 C13 H13A 121.3
C14 C13 H13A 121.3
C13 C14 C9 120.9(3)
C13 C14 S4 122.1(2)
C9 C14 S4 117.0(2)
O5 C15 N1 125.4(3)
O5 C15 C11 128.8(3)
N1 C15 C11 105.8(3)
O6 C16 N1 125.4(3)
O6 C16 C12 128.6(3)
N1 C16 C12 105.9(3)
C18 C17 C22 120.3(3)
C18 C17 N1 119.9(3)
C22 C17 N1 119.8(3)
C17 C18 C19 119.3(4)
C17 C18 H18A 120.3
C19 C18 H18A 120.3
C20 C19 C18 120.7(4)
C20 C19 H19A 119.6
C18 C19 H19A 119.6
C19 C20 C21 120.2(3)
C19 C20 C23 120.3(4)
C21 C20 C23 119.5(4)
C20 C21 C22 119.5(4)
C20 C21 H21A 120.2
C22 C21 H21A 120.2
C21 C22 C17 119.8(4)
C21 C22 H22A 120.1
C17 C22 H22A 120.1
F2 C23 F1 106.7(6)
F2 C23 F3 102.4(7)
F1 C23 F3 95.0(6)
F2 C23 C20 118.7(5)
F1 C23 C20 118.0(6)
F3 C23 C20 112.5(6)

loop_
_geom_bond_atom_site_label_1
_geom_bond_atom_site_label_2
_geom_bond_distance
S1 C1 1.742(3)
S1 C3 1.767(3)
S2 C2 1.746(3)
S2 C3 1.758(3)
S3 C9 1.751(3)
S3 C8 1.752(3)
S4 C14 1.748(3)
S4 C8 1.762(3)
F1 C23 1.232(7)
F2 C23 1.197(6)
F3 C23 1.260(8)
O1 C4 1.182(4)
O2 C4 1.313(4)
O2 C5 1.454(4)
O3 C6 1.192(4)
O4 C6 1.318(4)
O4 C7 1.451(5)
O5 C15 1.204(4)
O6 C16 1.207(4)
N1 C16 1.410(4)
N1 C15 1.418(4)
N1 C17 1.427(4)
C1 C2 1.342(4)
C1 C4 1.489(4)
C2 C6 1.484(4)
C3 C8 1.345(4)
C5 H5A 0.9600
C5 H5B 0.9600
C5 H5C 0.9600
C7 H7A 0.9600
C7 H7B 0.9600
C7 H7C 0.9600
C9 C10 1.387(4)
C9 C14 1.410(4)
C10 C11 1.381(4)
C10 H10A 0.9300
C11 C12 1.386(4)
C11 C15 1.484(4)
C12 C13 1.377(4)
C12 C16 1.484(4)
C13 C14 1.388(4)
C13 H13A 0.9300
C17 C18 1.378(5)
C17 C22 1.388(5)
C18 C19 1.380(5)
C18 H18A 0.9300
C19 C20 1.374(5)
C19 H19A 0.9300
C20 C21 1.379(5)
C20 C23 1.461(6)
C21 C22 1.387(5)
C21 H21A 0.9300
C22 H22A 0.9300

loop_
_geom_torsion_atom_site_label_1
_geom_torsion_atom_site_label_2
_geom_torsion_atom_site_label_3
_geom_torsion_atom_site_label_4
_geom_torsion
C3 S1 C1 C2 -3.8(3)
C3 S1 C1 C4 178.5(3)
C4 C1 C2 C6 2.8(5)
S1 C1 C2 C6 -174.6(3)
C4 C1 C2 S2 178.8(3)
S1 C1 C2 S2 1.4(4)
C3 S2 C2 C1 1.9(3)
C3 S2 C2 C6 178.1(3)
C2 S2 C3 C8 175.2(3)
C2 S2 C3 S1 -4.4(2)
C1 S1 C3 C8 -174.7(3)
C1 S1 C3 S2 5.0(2)
C5 O2 C4 O1 7.3(6)
C5 O2 C4 C1 -174.8(3)
C2 C1 C4 O1 -128.2(4)
S1 C1 C4 O1 49.2(5)
C2 C1 C4 O2 53.8(5)
S1 C1 C4 O2 -128.8(3)
C7 O4 C6 O3 0.3(6)
C7 O4 C6 C2 -179.0(4)
C1 C2 C6 O3 28.5(6)
S2 C2 C6 O3 -147.4(3)
C1 C2 C6 O4 -152.2(3)
S2 C2 C6 O4 31.9(4)
S2 C3 C8 S3 178.57(18)
S1 C3 C8 S3 -1.8(4)
S2 C3 C8 S4 -1.1(4)
S1 C3 C8 S4 178.50(18)
C9 S3 C8 C3 -179.5(3)
C9 S3 C8 S4 0.2(2)
C14 S4 C8 C3 179.9(3)
C14 S4 C8 S3 0.1(2)
C8 S3 C9 C10 178.2(3)
C8 S3 C9 C14 -0.6(3)
C14 C9 C10 C11 0.3(5)
S3 C9 C10 C11 -178.4(2)
C9 C10 C11 C12 0.1(5)
C9 C10 C11 C15 177.2(3)
C10 C11 C12 C13 -0.1(5)
C15 C11 C12 C13 -177.7(3)
C10 C11 C12 C16 177.5(3)
C15 C11 C12 C16 -0.1(4)
C11 C12 C13 C14 -0.4(5)
C16 C12 C13 C14 -177.4(3)
C12 C13 C14 C9 0.8(5)
C12 C13 C14 S4 177.9(2)
C10 C9 C14 C13 -0.8(5)
S3 C9 C14 C13 178.0(2)
C10 C9 C14 S4 -178.0(3)
S3 C9 C14 S4 0.8(3)
C8 S4 C14 C13 -177.7(3)
C8 S4 C14 C9 -0.6(3)
C16 N1 C15 O5 175.4(3)
C17 N1 C15 O5 -5.6(5)
C16 N1 C15 C11 -4.2(4)
C17 N1 C15 C11 174.8(3)
C10 C11 C15 O5 5.6(6)
C12 C11 C15 O5 -177.0(4)
C10 C11 C15 N1 -174.8(3)
C12 C11 C15 N1 2.6(4)
C15 N1 C16 O6 -176.1(3)
C17 N1 C16 O6 5.0(5)
C15 N1 C16 C12 4.1(3)
C17 N1 C16 C12 -174.8(3)
C13 C12 C16 O6 -4.8(6)
C11 C12 C16 O6 177.8(4)
C13 C12 C16 N1 175.0(3)
C11 C12 C16 N1 -2.4(3)
C16 N1 C17 C18 139.4(4)
C15 N1 C17 C18 -39.4(5)
C16 N1 C17 C22 -39.2(5)
C15 N1 C17 C22 142.0(3)
C22 C17 C18 C19 -2.9(6)
N1 C17 C18 C19 178.5(3)
C17 C18 C19 C20 1.7(6)
C18 C19 C20 C21 0.4(7)
C18 C19 C20 C23 -179.4(5)
C19 C20 C21 C22 -1.4(6)
C23 C20 C21 C22 178.4(5)
C20 C21 C22 C17 0.2(6)
C18 C17 C22 C21 1.9(6)
N1 C17 C22 C21 -179.4(3)
C19 C20 C23 F2 146.0(8)
C21 C20 C23 F2 -33.9(10)
C19 C20 C23 F1 14.5(10)
C21 C20 C23 F1 -165.3(7)
C19 C20 C23 F3 -94.6(9)
C21 C20 C23 F3 85.6(8)

loop_
_cod_related_entry_id
_cod_related_entry_database
_cod_related_entry_code
1 ChemSpider 30659330
